data_7210666
loop_
_publ_author_name
'Wannarit, Nanthawat'
'Pakawatchai, Chaveng'
'Mutikainen, Ilpo'
'Costa, Ramon'
'Moreira, Ib\'erio de P R'
'Youngme, Sujittra'
'Illas, Francesc'

_publ_section_title
;
 Hetero triply-bridged dinuclear copper(II) compounds with ferromagnetic
 coupling: a challenge for current density functionals.
;
_journal_issue 6
_journal_name_full 'Physical chemistry chemical physics : PCCP'
_journal_page_first 1966
_journal_page_last 1975
_journal_paper_doi 10.1039/c2cp43839a
_journal_volume 15
_journal_year 2013
_chemical_formula_sum 'C25 H28 Cl2 Cu2 N4 O12'
_chemical_formula_weight 774.49
_chemical_name_systematic
;
mu-aqua-mu-hydroxo-mu-formato-kappa2-O1,O2-bis(4,4'-dimethyl-2,2'-bipyridyl)
dicopper(II) perchlorate
;
_space_group_IT_number 2
_symmetry_cell_setting triclinic
_symmetry_space_group_name_Hall '-P 1'
_symmetry_space_group_name_H-M 'P -1'
_atom_sites_solution_hydrogens geom
_atom_sites_solution_primary direct
_atom_sites_solution_secondary difmap
_audit_creation_method SHELXL-97
_cell_angle_alpha 87.467(4)
_cell_angle_beta 88.341(4)
_cell_angle_gamma 79.509(4)
_cell_formula_units_Z 2
_cell_length_a 8.0321(6)
_cell_length_b 11.1208(8)
_cell_length_c 16.9976(12)
_cell_measurement_reflns_used 9899
_cell_measurement_temperature 100(2)
_cell_measurement_theta_max 33.18
_cell_measurement_theta_min 2.18
_cell_volume 1491.11(19)
_computing_cell_refinement 'Bruker SAINT'
_computing_data_collection 'Bruker APEX2'
_computing_data_reduction 'Bruker SAINT'
_computing_molecular_graphics 'Bruker SHELXTL'
_computing_publication_material 'Bruker SHELXTL'
_computing_structure_refinement 'SHELXL-97 (Sheldrick, 2008)'
_computing_structure_solution 'SHELXS-97 (Sheldrick, 2008)'
_diffrn_ambient_temperature 100(2)
_diffrn_measured_fraction_theta_full 0.980
_diffrn_measured_fraction_theta_max 0.980
_diffrn_measurement_device_type 'Bruker APEX-II CCD'
_diffrn_measurement_method '\f and \w scans'
_diffrn_radiation_monochromator graphite
_diffrn_radiation_source 'fine-focus sealed tube'
_diffrn_radiation_type MoK\a
_diffrn_radiation_wavelength 0.71073
_diffrn_reflns_av_R_equivalents 0.0268
_diffrn_reflns_av_sigmaI/netI 0.0372
_diffrn_reflns_limit_h_max 12
_diffrn_reflns_limit_h_min -12
_diffrn_reflns_limit_k_max 17
_diffrn_reflns_limit_k_min -17
_diffrn_reflns_limit_l_max 25
_diffrn_reflns_limit_l_min -26
_diffrn_reflns_number 22123
_diffrn_reflns_theta_full 33.19
_diffrn_reflns_theta_max 33.19
_diffrn_reflns_theta_min 1.20
_exptl_absorpt_coefficient_mu 1.675
_exptl_absorpt_correction_T_max 0.7465
_exptl_absorpt_correction_T_min 0.6026
_exptl_absorpt_correction_type multi-scan
_exptl_crystal_colour blue
_exptl_crystal_density_diffrn 1.725
_exptl_crystal_density_method 'not measured'
_exptl_crystal_description block
_exptl_crystal_F_000 788
_exptl_crystal_size_max 0.460
_exptl_crystal_size_mid 0.220
_exptl_crystal_size_min 0.200
_refine_diff_density_max 0.630
_refine_diff_density_min -0.538
_refine_diff_density_rms 0.117
_refine_ls_extinction_method none
_refine_ls_goodness_of_fit_ref 1.099
_refine_ls_hydrogen_treatment mixed
_refine_ls_matrix_type full
_refine_ls_number_parameters 518
_refine_ls_number_reflns 11199
_refine_ls_number_restraints 0
_refine_ls_restrained_S_all 1.099
_refine_ls_R_factor_all 0.0356
_refine_ls_R_factor_gt 0.0283
_refine_ls_shift/su_max 0.001
_refine_ls_shift/su_mean 0.000
_refine_ls_structure_factor_coef Fsqd
_refine_ls_weighting_details 'calc w=1/[\s^2^(Fo^2^)+(0.0539P)^2^+0.1800P] where P=(Fo^2^+2Fc^2^)/3'
_refine_ls_weighting_scheme calc
_refine_ls_wR_factor_gt 0.0827
_refine_ls_wR_factor_ref 0.0953
_reflns_number_gt 9630
_reflns_number_total 11199
_reflns_threshold_expression >2sigma(I)
_cod_data_source_file c2cp43839a.txt
_cod_data_source_block cpd_06
_cod_depositor_comments
;
The following automatic conversions were performed:

'_symmetry_cell_setting' value 'Triclinic' changed to 'triclinic'
according to /home/saulius/struct/CIF-dictionaries/cif_core.dic
dictionary named 'cif_core.dic' version 2.4.2 from
2011-04-26.

'_exptl_absorpt_correction_type' value 'multi scan'
changed to 'multi-scan' according to
/home/saulius/struct/CIF-dictionaries/cif_core.dic dictionary named
'cif_core.dic' version 2.4.2 from 2011-04-26.

Automatic conversion script
Id: cif_fix_values 1891 2012-01-12 08:04:46Z andrius 
;
_cod_database_code 7210666

loop_
_symmetry_equiv_pos_as_xyz
'x, y, z'
'-x, -y, -z'

loop_
_atom_site_label
_atom_site_type_symbol
_atom_site_fract_x
_atom_site_fract_y
_atom_site_fract_z
_atom_site_U_iso_or_equiv
_atom_site_adp_type
_atom_site_occupancy
_atom_site_symmetry_multiplicity
_atom_site_calc_flag
Cu1 Cu 0.01835(2) 0.624016(14) 0.367213(9) 0.01246(4) Uani 1 1 d
Cu2 Cu 0.04059(2) 0.633182(15) 0.186089(9) 0.01369(4) Uani 1 1 d
O1 O -0.01187(13) 0.53654(9) 0.27577(6) 0.01530(17) Uani 1 1 d
O2 O 0.20906(14) 0.70309(10) 0.28349(6) 0.01624(18) Uani 1 1 d
O3 O -0.16461(13) 0.76162(10) 0.34243(6) 0.0193(2) Uani 1 1 d
O4 O -0.13164(14) 0.77930(10) 0.21026(6) 0.0206(2) Uani 1 1 d
N1 N 0.17836(14) 0.48295(10) 0.41538(6) 0.01315(19) Uani 1 1 d
N2 N 0.05845(15) 0.69707(10) 0.46858(7) 0.01375(19) Uani 1 1 d
N3 N 0.12336(15) 0.72299(10) 0.09442(7) 0.0147(2) Uani 1 1 d
N4 N 0.12646(15) 0.49121(10) 0.11917(7) 0.0145(2) Uani 1 1 d
C1 C 0.23233(18) 0.37514(12) 0.38276(8) 0.0156(2) Uani 1 1 d
C2 C 0.34269(18) 0.28134(12) 0.42056(8) 0.0171(2) Uani 1 1 d
C3 C 0.39961(17) 0.29753(12) 0.49531(8) 0.0155(2) Uani 1 1 d
C4 C 0.34416(17) 0.41165(12) 0.52864(8) 0.0147(2) Uani 1 1 d
C5 C 0.23480(16) 0.50199(11) 0.48747(7) 0.0126(2) Uani 1 1 d
C6 C 0.5121(2) 0.19688(14) 0.53987(10) 0.0211(3) Uani 1 1 d
C7 C 0.16926(16) 0.62503(11) 0.51690(7) 0.0127(2) Uani 1 1 d
C8 C 0.21685(17) 0.66602(12) 0.58748(8) 0.0150(2) Uani 1 1 d
C9 C 0.14898(18) 0.78494(12) 0.61019(8) 0.0166(2) Uani 1 1 d
C10 C 0.03201(19) 0.85625(12) 0.56064(8) 0.0175(2) Uani 1 1 d
C11 C -0.00925(18) 0.81024(12) 0.49085(8) 0.0164(2) Uani 1 1 d
C12 C 0.2023(2) 0.83226(15) 0.68480(10) 0.0241(3) Uani 1 1 d
C13 C 0.12141(19) 0.84382(12) 0.08888(8) 0.0177(2) Uani 1 1 d
C14 C 0.18256(19) 0.89959(12) 0.02264(9) 0.0183(2) Uani 1 1 d
C15 C 0.24813(19) 0.83002(13) -0.04127(8) 0.0172(2) Uani 1 1 d
C16 C 0.25185(19) 0.70375(12) -0.03393(8) 0.0171(2) Uani 1 1 d
C17 C 0.19017(17) 0.65319(12) 0.03428(8) 0.0139(2) Uani 1 1 d
C18 C 0.3133(3) 0.88710(15) -0.11451(10) 0.0255(3) Uani 1 1 d
C19 C 0.19345(17) 0.52048(12) 0.04872(8) 0.0136(2) Uani 1 1 d
C20 C 0.26344(18) 0.43239(12) -0.00376(8) 0.0162(2) Uani 1 1 d
C21 C 0.26803(18) 0.30865(12) 0.01661(8) 0.0161(2) Uani 1 1 d
C22 C 0.1995(2) 0.27972(13) 0.08957(8) 0.0186(2) Uani 1 1 d
C23 C 0.12956(19) 0.37281(13) 0.13887(8) 0.0173(2) Uani 1 1 d
C24 C 0.3446(2) 0.21141(13) -0.03893(9) 0.0205(3) Uani 1 1 d
C25 C -0.20402(19) 0.80804(14) 0.27488(9) 0.0207(3) Uani 1 1 d
Cl2 Cl 0.28709(5) 0.02879(3) 0.26657(2) 0.01887(7) Uani 1 1 d
O10 O 0.3350(2) -0.00659(14) 0.18792(8) 0.0395(3) Uani 1 1 d
O11 O 0.1770(2) -0.05021(11) 0.30053(10) 0.0421(4) Uani 1 1 d
O9 O 0.43484(19) 0.01742(13) 0.31398(10) 0.0401(3) Uani 1 1 d
O12 O 0.19736(16) 0.15304(10) 0.26626(8) 0.0258(2) Uani 1 1 d
Cl1 Cl 0.54650(4) 0.48550(3) 0.219455(19) 0.01841(7) Uani 1 1 d
O8 O 0.46855(17) 0.37989(13) 0.22832(10) 0.0400(3) Uani 1 1 d
O7 O 0.47020(16) 0.56521(13) 0.15665(7) 0.0283(2) Uani 1 1 d
O6 O 0.72516(13) 0.44802(12) 0.20303(7) 0.0255(2) Uani 1 1 d
O5 O 0.52628(18) 0.55120(14) 0.29197(7) 0.0371(3) Uani 1 1 d
H1 H 0.197(3) 0.3640(18) 0.3344(12) 0.019(5) Uiso 1 1 d
H17 H 0.083(3) 0.3500(19) 0.1849(13) 0.022(5) Uiso 1 1 d
H23 H 0.294(3) 0.6541(19) -0.0734(13) 0.021(5) Uiso 1 1 d
H22 H 0.306(3) 0.4558(18) -0.0521(13) 0.021(5) Uiso 1 1 d
H18 H 0.200(3) 0.197(2) 0.1061(13) 0.025(5) Uiso 1 1 d
H7 H 0.291(3) 0.6147(18) 0.6205(12) 0.017(5) Uiso 1 1 d
H2 H 0.377(3) 0.2102(19) 0.3957(13) 0.022(5) Uiso 1 1 d
H11 H -0.018(3) 0.934(2) 0.5767(15) 0.036(6) Uiso 1 1 d
H27 H 0.186(3) 0.989(2) 0.0206(13) 0.026(5) Uiso 1 1 d
H28 H 0.082(2) 0.8862(17) 0.1316(12) 0.014(4) Uiso 1 1 d
H12 H -0.090(3) 0.8577(19) 0.4566(12) 0.021(5) Uiso 1 1 d
H16 H -0.097(3) 0.518(2) 0.2703(13) 0.027(6) Uiso 1 1 d
H10 H 0.129(3) 0.904(2) 0.7039(16) 0.046(7) Uiso 1 1 d
H3 H 0.377(3) 0.4261(18) 0.5774(12) 0.020(5) Uiso 1 1 d
H9 H 0.203(3) 0.776(2) 0.7312(16) 0.041(7) Uiso 1 1 d
H20 H 0.256(3) 0.199(2) -0.0744(15) 0.037(6) Uiso 1 1 d
H19 H 0.391(3) 0.127(2) -0.0136(15) 0.036(6) Uiso 1 1 d
H24 H 0.369(4) 0.835(3) -0.1456(18) 0.059(9) Uiso 1 1 d
H8 H 0.304(4) 0.835(3) 0.6846(18) 0.054(8) Uiso 1 1 d
H14 H 0.290(4) 0.669(2) 0.2811(15) 0.036(7) Uiso 1 1 d
H15 H -0.301(3) 0.875(2) 0.2719(13) 0.029(6) Uiso 1 1 d
H21 H 0.428(3) 0.239(2) -0.0660(16) 0.041(7) Uiso 1 1 d
H13 H 0.210(3) 0.769(2) 0.2828(14) 0.031(6) Uiso 1 1 d
H25 H 0.231(5) 0.929(3) -0.143(2) 0.070(10) Uiso 1 1 d
H6 H 0.594(3) 0.226(2) 0.5633(15) 0.036(6) Uiso 1 1 d
H26 H 0.385(4) 0.941(3) -0.1018(19) 0.071(10) Uiso 1 1 d
H4 H 0.573(3) 0.143(2) 0.5051(17) 0.048(8) Uiso 1 1 d
H5 H 0.459(4) 0.156(3) 0.5775(17) 0.051(8) Uiso 1 1 d

loop_
_atom_site_aniso_label
_atom_site_aniso_U_11
_atom_site_aniso_U_22
_atom_site_aniso_U_33
_atom_site_aniso_U_23
_atom_site_aniso_U_13
_atom_site_aniso_U_12
Cu1 0.01327(8) 0.01462(7) 0.00951(7) -0.00080(5) -0.00034(5) -0.00244(5)
Cu2 0.01538(8) 0.01524(8) 0.00991(7) -0.00076(5) 0.00086(5) -0.00149(6)
O1 0.0168(5) 0.0194(4) 0.0112(4) -0.0011(3) -0.0015(3) -0.0070(4)
O2 0.0146(5) 0.0139(4) 0.0200(5) -0.0016(4) 0.0020(4) -0.0022(4)
O3 0.0172(5) 0.0257(5) 0.0125(4) -0.0012(4) 0.0009(3) 0.0025(4)
O4 0.0204(5) 0.0249(5) 0.0133(4) -0.0005(4) 0.0009(4) 0.0042(4)
N1 0.0144(5) 0.0144(4) 0.0110(4) -0.0014(4) 0.0001(4) -0.0033(4)
N2 0.0150(5) 0.0144(4) 0.0119(5) -0.0008(4) 0.0004(4) -0.0028(4)
N3 0.0161(5) 0.0149(5) 0.0124(5) -0.0016(4) 0.0003(4) -0.0009(4)
N4 0.0153(5) 0.0154(5) 0.0127(5) -0.0006(4) -0.0009(4) -0.0028(4)
C1 0.0176(6) 0.0164(5) 0.0132(5) -0.0034(4) 0.0007(4) -0.0035(4)
C2 0.0188(6) 0.0153(5) 0.0170(6) -0.0034(4) 0.0015(5) -0.0022(4)
C3 0.0139(6) 0.0159(5) 0.0163(6) 0.0004(4) 0.0008(4) -0.0022(4)
C4 0.0152(6) 0.0162(5) 0.0129(5) -0.0006(4) -0.0011(4) -0.0032(4)
C5 0.0129(5) 0.0142(5) 0.0113(5) -0.0012(4) 0.0001(4) -0.0038(4)
C6 0.0201(7) 0.0192(6) 0.0218(7) 0.0022(5) 0.0005(5) 0.0014(5)
C7 0.0138(5) 0.0135(5) 0.0112(5) -0.0009(4) 0.0004(4) -0.0041(4)
C8 0.0158(6) 0.0167(5) 0.0129(5) -0.0026(4) -0.0014(4) -0.0031(4)
C9 0.0176(6) 0.0180(5) 0.0152(6) -0.0047(4) 0.0001(4) -0.0051(4)
C10 0.0196(6) 0.0158(5) 0.0171(6) -0.0032(4) 0.0009(5) -0.0030(5)
C11 0.0184(6) 0.0154(5) 0.0148(6) -0.0012(4) 0.0007(5) -0.0016(4)
C12 0.0254(8) 0.0256(7) 0.0211(7) -0.0112(6) -0.0054(6) -0.0011(6)
C13 0.0211(6) 0.0151(5) 0.0162(6) -0.0027(4) 0.0020(5) -0.0010(5)
C14 0.0227(7) 0.0148(5) 0.0171(6) -0.0007(4) 0.0003(5) -0.0028(5)
C15 0.0208(6) 0.0171(5) 0.0141(6) -0.0002(4) -0.0013(5) -0.0043(5)
C16 0.0230(6) 0.0158(5) 0.0127(5) -0.0020(4) 0.0017(5) -0.0038(5)
C17 0.0152(6) 0.0146(5) 0.0117(5) -0.0014(4) -0.0004(4) -0.0015(4)
C18 0.0405(9) 0.0211(6) 0.0160(6) 0.0002(5) 0.0045(6) -0.0095(6)
C19 0.0148(5) 0.0145(5) 0.0114(5) -0.0006(4) -0.0012(4) -0.0024(4)
C20 0.0195(6) 0.0163(5) 0.0128(5) -0.0019(4) 0.0012(4) -0.0030(4)
C21 0.0173(6) 0.0152(5) 0.0158(6) -0.0020(4) -0.0026(4) -0.0025(4)
C22 0.0239(7) 0.0159(5) 0.0164(6) -0.0009(4) -0.0022(5) -0.0047(5)
C23 0.0212(6) 0.0180(6) 0.0133(5) 0.0004(4) -0.0008(5) -0.0056(5)
C24 0.0250(7) 0.0163(6) 0.0199(6) -0.0050(5) -0.0008(5) -0.0020(5)
C25 0.0173(6) 0.0259(7) 0.0159(6) -0.0010(5) 0.0002(5) 0.0041(5)
Cl2 0.02328(16) 0.01408(13) 0.01924(15) -0.00287(11) 0.00270(12) -0.00329(11)
O10 0.0568(9) 0.0393(7) 0.0249(6) -0.0159(6) 0.0124(6) -0.0141(7)
O11 0.0459(8) 0.0152(5) 0.0653(10) -0.0068(6) 0.0319(8) -0.0095(5)
O9 0.0366(8) 0.0339(7) 0.0457(8) -0.0097(6) -0.0173(6) 0.0092(6)
O12 0.0318(6) 0.0140(4) 0.0300(6) 0.0018(4) -0.0035(5) -0.0003(4)
Cl1 0.01411(14) 0.02658(15) 0.01407(13) -0.00485(11) -0.00038(10) -0.00142(11)
O8 0.0269(7) 0.0371(7) 0.0580(10) 0.0066(7) -0.0003(6) -0.0129(6)
O7 0.0241(6) 0.0419(7) 0.0174(5) 0.0041(5) -0.0042(4) -0.0032(5)
O6 0.0121(5) 0.0382(6) 0.0267(6) -0.0120(5) 0.0008(4) -0.0033(4)
O5 0.0342(7) 0.0519(8) 0.0172(5) -0.0175(5) -0.0093(5) 0.0186(6)

loop_
_atom_type_symbol
_atom_type_description
_atom_type_scat_dispersion_real
_atom_type_scat_dispersion_imag
_atom_type_scat_source
C C 0.0033 0.0016 'International Tables Vol C Tables 4.2.6.8 and 6.1.1.4'
Cl Cl 0.1484 0.1585 'International Tables Vol C Tables 4.2.6.8 and 6.1.1.4'
Cu Cu 0.3201 1.2651 'International Tables Vol C Tables 4.2.6.8 and 6.1.1.4'
N N 0.0061 0.0033 'International Tables Vol C Tables 4.2.6.8 and 6.1.1.4'
O O 0.0106 0.0060 'International Tables Vol C Tables 4.2.6.8 and 6.1.1.4'
H H 0.0000 0.0000 'International Tables Vol C Tables 4.2.6.8 and 6.1.1.4'

loop_
_geom_angle_atom_site_label_1
_geom_angle_atom_site_label_2
_geom_angle_atom_site_label_3
_geom_angle
O1 Cu1 O3 94.63(4)
O1 Cu1 N2 173.61(4)
O3 Cu1 N2 90.87(5)
O1 Cu1 N1 93.11(4)
O3 Cu1 N1 167.39(5)
N2 Cu1 N1 80.92(5)
O1 Cu1 O2 82.03(4)
O3 Cu1 O2 92.33(4)
N2 Cu1 O2 101.03(4)
N1 Cu1 O2 98.59(4)
O1 Cu2 N3 173.12(5)
O1 Cu2 O4 95.57(5)
N3 Cu2 O4 90.22(5)
O1 Cu2 N4 95.27(5)
N3 Cu2 N4 81.34(5)
O4 Cu2 N4 150.49(5)
O1 Cu2 O2 79.89(4)
N3 Cu2 O2 96.91(4)
O4 Cu2 O2 85.69(4)
N4 Cu2 O2 123.25(4)
Cu2 O1 Cu1 107.26(5)
Cu2 O1 H16 109.4(17)
Cu1 O1 H16 118.5(17)
Cu1 O2 Cu2 81.09(3)
Cu1 O2 H14 116(2)
Cu2 O2 H14 108(2)
Cu1 O2 H13 119.0(19)
Cu2 O2 H13 116.6(19)
H14 O2 H13 112(3)
C25 O3 Cu1 126.69(10)
C25 O4 Cu2 128.74(10)
C1 N1 C5 119.04(11)
C1 N1 Cu1 125.82(9)
C5 N1 Cu1 115.15(8)
C11 N2 C7 118.54(11)
C11 N2 Cu1 126.09(9)
C7 N2 Cu1 115.33(9)
C13 N3 C17 119.12(12)
C13 N3 Cu2 125.53(9)
C17 N3 Cu2 115.33(9)
C23 N4 C19 118.57(12)
C23 N4 Cu2 126.53(10)
C19 N4 Cu2 114.85(9)
N1 C1 C2 122.19(12)
N1 C1 H1 118.5(13)
C2 C1 H1 119.3(13)
C1 C2 C3 119.93(12)
C1 C2 H2 119.1(13)
C3 C2 H2 121.0(13)
C2 C3 C4 117.47(12)
C2 C3 C6 121.76(13)
C4 C3 C6 120.75(13)
C5 C4 C3 119.73(12)
C5 C4 H3 119.7(13)
C3 C4 H3 120.5(13)
N1 C5 C4 121.61(12)
N1 C5 C7 114.24(11)
C4 C5 C7 124.14(11)
C3 C6 H6 110.4(16)
C3 C6 H4 109.8(17)
H6 C6 H4 102(2)
C3 C6 H5 115.5(18)
H6 C6 H5 108(2)
H4 C6 H5 111(2)
N2 C7 C8 121.84(12)
N2 C7 C5 114.30(11)
C8 C7 C5 123.86(12)
C7 C8 C9 119.77(12)
C7 C8 H7 120.7(12)
C9 C8 H7 119.5(12)
C10 C9 C8 117.41(12)
C10 C9 C12 121.92(13)
C8 C9 C12 120.67(13)
C11 C10 C9 119.95(13)
C11 C10 H11 122.1(15)
C9 C10 H11 117.9(15)
N2 C11 C10 122.45(13)
N2 C11 H12 116.6(12)
C10 C11 H12 120.9(12)
C9 C12 H10 115.4(16)
C9 C12 H9 114.6(15)
H10 C12 H9 101(2)
C9 C12 H8 113(2)
H10 C12 H8 115(3)
H9 C12 H8 96(2)
N3 C13 C14 121.93(13)
N3 C13 H28 116.2(12)
C14 C13 H28 121.8(12)
C13 C14 C15 120.12(13)
C13 C14 H27 121.0(13)
C15 C14 H27 118.8(13)
C14 C15 C16 117.17(13)
C14 C15 C18 121.79(13)
C16 C15 C18 121.04(13)
C17 C16 C15 119.96(12)
C17 C16 H23 119.1(13)
C15 C16 H23 121.0(13)
N3 C17 C16 121.67(12)
N3 C17 C19 114.28(11)
C16 C17 C19 124.04(12)
C15 C18 H24 113(2)
C15 C18 H25 112(2)
H24 C18 H25 105(3)
C15 C18 H26 111(2)
H24 C18 H26 108(3)
H25 C18 H26 107(3)
N4 C19 C20 122.15(12)
N4 C19 C17 114.18(11)
C20 C19 C17 123.64(12)
C19 C20 C21 119.59(13)
C19 C20 H22 119.9(13)
C21 C20 H22 120.5(13)
C22 C21 C20 117.66(12)
C22 C21 C24 121.73(13)
C20 C21 C24 120.61(13)
C23 C22 C21 119.68(13)
C23 C22 H18 119.6(14)
C21 C22 H18 120.7(14)
N4 C23 C22 122.35(13)
N4 C23 H17 121.0(13)
C22 C23 H17 116.7(13)
C21 C24 H20 107.7(14)
C21 C24 H19 116.0(14)
H20 C24 H19 105.9(19)
C21 C24 H21 107.2(16)
H20 C24 H21 111(2)
H19 C24 H21 109(2)
O4 C25 O3 127.64(14)
O4 C25 H15 115.3(13)
O3 C25 H15 117.0(13)
O10 Cl2 O12 110.45(9)
O10 Cl2 O9 110.14(10)
O12 Cl2 O9 109.43(8)
O10 Cl2 O11 109.19(9)
O12 Cl2 O11 108.58(8)
O9 Cl2 O11 109.02(11)
O8 Cl1 O7 110.28(9)
O8 Cl1 O6 109.48(8)
O7 Cl1 O6 109.88(8)
O8 Cl1 O5 109.78(10)
O7 Cl1 O5 109.06(8)
O6 Cl1 O5 108.32(8)

loop_
_geom_bond_atom_site_label_1
_geom_bond_atom_site_label_2
_geom_bond_distance
Cu1 O1 1.9138(10)
Cu1 O3 1.9593(10)
Cu1 N2 1.9959(11)
Cu1 N1 1.9990(11)
Cu1 O2 2.3235(11)
Cu2 O1 1.9076(10)
Cu2 N3 1.9778(12)
Cu2 O4 1.9826(11)
Cu2 N4 1.9948(11)
Cu2 O2 2.4089(11)
O1 H16 0.76(2)
O2 H14 0.69(3)
O2 H13 0.73(3)
O3 C25 1.2626(18)
O4 C25 1.2541(17)
N1 C1 1.3373(17)
N1 C5 1.3572(16)
N2 C11 1.3431(17)
N2 C7 1.3539(17)
N3 C13 1.3401(17)
N3 C17 1.3499(16)
N4 C23 1.3402(17)
N4 C19 1.3495(17)
C1 C2 1.387(2)
C1 H1 0.90(2)
C2 C3 1.393(2)
C2 H2 0.91(2)
C3 C4 1.4046(19)
C3 C6 1.497(2)
C4 C5 1.3866(18)
C4 H3 0.91(2)
C5 C7 1.4774(17)
C6 H6 0.90(3)
C6 H4 0.92(3)
C6 H5 0.91(3)
C7 C8 1.3897(17)
C8 C9 1.4020(18)
C8 H7 0.93(2)
C9 C10 1.391(2)
C9 C12 1.497(2)
C10 C11 1.3846(19)
C10 H11 0.94(2)
C11 H12 0.95(2)
C12 H10 0.96(3)
C12 H9 0.99(3)
C12 H8 0.82(3)
C13 C14 1.382(2)
C13 H28 0.901(19)
C14 C15 1.3960(19)
C14 H27 1.00(2)
C15 C16 1.3992(19)
C15 C18 1.497(2)
C16 C17 1.3843(19)
C16 H23 0.91(2)
C17 C19 1.4810(18)
C18 H24 0.86(3)
C18 H25 0.88(4)
C18 H26 0.94(4)
C19 C20 1.3852(18)
C20 C21 1.3983(19)
C20 H22 0.93(2)
C21 C22 1.391(2)
C21 C24 1.5010(19)
C22 C23 1.388(2)
C22 H18 0.94(2)
C23 H17 0.90(2)
C24 H20 0.98(3)
C24 H19 1.02(2)
C24 H21 0.90(3)
C25 H15 0.98(2)
Cl2 O10 1.4323(13)
Cl2 O12 1.4372(11)
Cl2 O9 1.4372(14)
Cl2 O11 1.4478(13)
Cl1 O8 1.4287(14)
Cl1 O7 1.4344(12)
Cl1 O6 1.4422(11)
Cl1 O5 1.4507(12)

loop_
_geom_torsion_atom_site_label_1
_geom_torsion_atom_site_label_2
_geom_torsion_atom_site_label_3
_geom_torsion_atom_site_label_4
_geom_torsion
N3 Cu2 O1 Cu1 88.9(4)
O4 Cu2 O1 Cu1 -58.40(6)
N4 Cu2 O1 Cu1 149.08(5)
O2 Cu2 O1 Cu1 26.20(5)
O3 Cu1 O1 Cu2 64.65(6)
N2 Cu1 O1 Cu2 -146.1(4)
N1 Cu1 O1 Cu2 -125.31(5)
O2 Cu1 O1 Cu2 -27.07(5)
O1 Cu1 O2 Cu2 20.38(4)
O3 Cu1 O2 Cu2 -73.96(4)
N2 Cu1 O2 Cu2 -165.31(4)
N1 Cu1 O2 Cu2 112.35(4)
O1 Cu2 O2 Cu1 -20.58(4)
N3 Cu2 O2 Cu1 165.57(4)
O4 Cu2 O2 Cu1 75.87(4)
N4 Cu2 O2 Cu1 -110.28(5)
O1 Cu1 O3 C25 -36.86(14)
N2 Cu1 O3 C25 146.40(14)
N1 Cu1 O3 C25 -164.56(19)
O2 Cu1 O3 C25 45.33(14)
O1 Cu2 O4 C25 20.40(14)
N3 Cu2 O4 C25 -155.89(14)
N4 Cu2 O4 C25 131.49(14)
O2 Cu2 O4 C25 -58.98(14)
O1 Cu1 N1 C1 2.03(12)
O3 Cu1 N1 C1 129.9(2)
N2 Cu1 N1 C1 179.74(12)
O2 Cu1 N1 C1 -80.37(12)
O1 Cu1 N1 C5 -178.19(9)
O3 Cu1 N1 C5 -50.4(3)
N2 Cu1 N1 C5 -0.48(9)
O2 Cu1 N1 C5 99.41(9)
O1 Cu1 N2 C11 -159.5(4)
O3 Cu1 N2 C11 -10.09(12)
N1 Cu1 N2 C11 179.52(12)
O2 Cu1 N2 C11 82.45(12)
O1 Cu1 N2 C7 22.9(5)
O3 Cu1 N2 C7 172.29(10)
N1 Cu1 N2 C7 1.89(9)
O2 Cu1 N2 C7 -95.17(10)
O1 Cu2 N3 C13 -116.4(4)
O4 Cu2 N3 C13 31.14(12)
N4 Cu2 N3 C13 -177.25(12)
O2 Cu2 N3 C13 -54.55(12)
O1 Cu2 N3 C17 62.0(4)
O4 Cu2 N3 C17 -150.50(10)
N4 Cu2 N3 C17 1.12(10)
O2 Cu2 N3 C17 123.82(10)
O1 Cu2 N4 C23 2.64(12)
N3 Cu2 N4 C23 176.62(12)
O4 Cu2 N4 C23 -108.52(14)
O2 Cu2 N4 C23 84.00(12)
O1 Cu2 N4 C19 -174.48(10)
N3 Cu2 N4 C19 -0.51(10)
O4 Cu2 N4 C19 74.36(14)
O2 Cu2 N4 C19 -93.12(10)
C5 N1 C1 C2 0.8(2)
Cu1 N1 C1 C2 -179.44(10)
N1 C1 C2 C3 0.6(2)
C1 C2 C3 C4 -1.5(2)
C1 C2 C3 C6 177.06(14)
C2 C3 C4 C5 1.0(2)
C6 C3 C4 C5 -177.56(13)
C1 N1 C5 C4 -1.30(19)
Cu1 N1 C5 C4 178.90(10)
C1 N1 C5 C7 178.91(12)
Cu1 N1 C5 C7 -0.89(14)
C3 C4 C5 N1 0.4(2)
C3 C4 C5 C7 -179.83(12)
C11 N2 C7 C8 -1.41(19)
Cu1 N2 C7 C8 176.40(10)
C11 N2 C7 C5 179.32(12)
Cu1 N2 C7 C5 -2.87(14)
N1 C5 C7 N2 2.46(17)
C4 C5 C7 N2 -177.32(12)
N1 C5 C7 C8 -176.80(12)
C4 C5 C7 C8 3.4(2)
N2 C7 C8 C9 0.2(2)
C5 C7 C8 C9 179.38(13)
C7 C8 C9 C10 1.5(2)
C7 C8 C9 C12 -178.19(14)
C8 C9 C10 C11 -1.9(2)
C12 C9 C10 C11 177.76(15)
C7 N2 C11 C10 1.0(2)
Cu1 N2 C11 C10 -176.58(11)
C9 C10 C11 N2 0.7(2)
C17 N3 C13 C14 1.4(2)
Cu2 N3 C13 C14 179.72(11)
N3 C13 C14 C15 0.3(2)
C13 C14 C15 C16 -1.4(2)
C13 C14 C15 C18 179.13(15)
C14 C15 C16 C17 0.8(2)
C18 C15 C16 C17 -179.74(15)
C13 N3 C17 C16 -2.0(2)
Cu2 N3 C17 C16 179.47(11)
C13 N3 C17 C19 177.00(12)
Cu2 N3 C17 C19 -1.48(15)
C15 C16 C17 N3 1.0(2)
C15 C16 C17 C19 -177.99(13)
C23 N4 C19 C20 0.6(2)
Cu2 N4 C19 C20 177.96(10)
C23 N4 C19 C17 -177.50(12)
Cu2 N4 C19 C17 -0.13(14)
N3 C17 C19 N4 1.05(17)
C16 C17 C19 N4 -179.93(13)
N3 C17 C19 C20 -177.01(13)
C16 C17 C19 C20 2.0(2)
N4 C19 C20 C21 -1.0(2)
C17 C19 C20 C21 176.92(13)
C19 C20 C21 C22 0.6(2)
C19 C20 C21 C24 -179.46(13)
C20 C21 C22 C23 0.2(2)
C24 C21 C22 C23 -179.79(14)
C19 N4 C23 C22 0.2(2)
Cu2 N4 C23 C22 -176.83(11)
C21 C22 C23 N4 -0.6(2)
Cu2 O4 C25 O3 12.9(3)
Cu1 O3 C25 O4 -2.8(3)
